data_4117807
loop_
_publ_author_name
'Jonathan P. Moerdyk'
'Christopher W. Bielawski'

_publ_contact_author_address 'The University of Texas at Austin, Austin, TX 78712, United States'
_publ_contact_author_email bielawski@cm.utexas.edu
_publ_contact_author_fax 512-471-8696
_publ_contact_author_name 'Christopher W. Bielawski'
_publ_contact_author_phone 512-232-3839
_publ_section_title
;
 Alkyne and Reversible Nitrile Activation: N,N'-Diamidocarbene-Facilitated
 Synthesis of Cyclopropenes, Cyclopropenones, and Azirines
;
_journal_name_full 'Journal of the American Chemical Society'
_journal_page_first 6116
_journal_page_last 6119
_journal_paper_doi 10.1021/ja3014105
_journal_volume 134
_journal_year 2012
_chemical_formula_moiety
;
dimethyl 2-Mes-3-(1-Mes-5,5-dimethyl-4,6-dioxo-
1,4,5,6-tetrahydropyrimidin-2-yl)maleate
;
_chemical_formula_sum 'C30 H34 N2 O6'
_chemical_formula_weight 518.59
_chemical_name_common DACDMADthermal
_chemical_name_systematic
; 
 ? 
;
_space_group_IT_number 15
_symmetry_cell_setting monoclinic
_symmetry_space_group_name_Hall '-I 2ya'
_symmetry_space_group_name_H-M 'I 1 2/a 1'
_atom_sites_solution_hydrogens geom
_atom_sites_solution_primary direct
_atom_sites_solution_secondary difmap
_audit_creation_method SHELXL-97
_cell_angle_alpha 90.00
_cell_angle_beta 93.899(3)
_cell_angle_gamma 90.00
_cell_formula_units_Z 8
_cell_length_a 20.1337(10)
_cell_length_b 8.1571(4)
_cell_length_c 33.9244(17)
_cell_measurement_temperature 120(2)
_cell_volume 5558.6(5)
_computing_cell_refinement 'CrystalClear (Rigaku Inc., 2008)'
_computing_data_collection 'CrystalClear (Rigaku Inc., 2008)'
_computing_data_reduction 'CrystalClear (Rigaku Inc., 2008)'
_computing_structure_refinement 'SHELXL-97 (Sheldrick, 1997)'
_computing_structure_solution 'SHELXS-97 (Sheldrick, 1990)'
_diffrn_ambient_temperature 120(2)
_diffrn_measured_fraction_theta_full 0.997
_diffrn_measured_fraction_theta_max 0.997
_diffrn_measurement_device_type 'CCD area detector'
_diffrn_measurement_method 'phi and omega scans'
_diffrn_radiation_monochromator graphite
_diffrn_radiation_source 'fine-focus sealed tube'
_diffrn_radiation_type MoK\a
_diffrn_radiation_wavelength 0.71075
_diffrn_reflns_av_R_equivalents 0.0903
_diffrn_reflns_av_sigmaI/netI 0.0561
_diffrn_reflns_limit_h_max 23
_diffrn_reflns_limit_h_min -23
_diffrn_reflns_limit_k_max 9
_diffrn_reflns_limit_k_min -9
_diffrn_reflns_limit_l_max 40
_diffrn_reflns_limit_l_min -40
_diffrn_reflns_number 38508
_diffrn_reflns_theta_full 25.00
_diffrn_reflns_theta_max 25.00
_diffrn_reflns_theta_min 3.04
_exptl_absorpt_coefficient_mu 0.086
_exptl_absorpt_correction_type none
_exptl_absorpt_process_details none
_exptl_crystal_colour colorless
_exptl_crystal_density_diffrn 1.239
_exptl_crystal_description block
_exptl_crystal_F_000 2208
_exptl_crystal_size_max 0.20
_exptl_crystal_size_mid 0.09
_exptl_crystal_size_min 0.02
_refine_diff_density_max 0.225
_refine_diff_density_min -0.228
_refine_diff_density_rms 0.047
_refine_ls_extinction_method none
_refine_ls_goodness_of_fit_ref 1.006
_refine_ls_hydrogen_treatment constr
_refine_ls_matrix_type full
_refine_ls_number_parameters 353
_refine_ls_number_reflns 4882
_refine_ls_number_restraints 0
_refine_ls_restrained_S_all 1.006
_refine_ls_R_factor_all 0.0806
_refine_ls_R_factor_gt 0.0563
_refine_ls_shift/su_max 0.000
_refine_ls_shift/su_mean 0.000
_refine_ls_structure_factor_coef Fsqd
_refine_ls_weighting_details 'calc w=1/[\s^2^(Fo^2^)+(0.0443P)^2^+10.7612P] where P=(Fo^2^+2Fc^2^)/3'
_refine_ls_weighting_scheme calc
_refine_ls_wR_factor_gt 0.1178
_refine_ls_wR_factor_ref 0.1296
_reflns_number_gt 3689
_reflns_number_total 4882
_reflns_threshold_expression >2sigma(I)
_cod_data_source_file ja3014105_si_002_5.cif
_cod_data_source_block DACDMADthermal4
_cod_database_code 4117807

loop_
_symmetry_equiv_pos_as_xyz
'x, y, z'
'-x+1/2, y, -z'
'x+1/2, y+1/2, z+1/2'
'-x+1, y+1/2, -z+1/2'
'-x, -y, -z'
'x-1/2, -y, z'
'-x+1/2, -y+1/2, -z+1/2'
'x, -y+1/2, z+1/2'

loop_
_atom_site_label
_atom_site_type_symbol
_atom_site_fract_x
_atom_site_fract_y
_atom_site_fract_z
_atom_site_U_iso_or_equiv
_atom_site_adp_type
_atom_site_occupancy
_atom_site_symmetry_multiplicity
_atom_site_calc_flag
_atom_site_refinement_flags
O1 O 0.34769(8) 0.7358(2) 0.08373(5) 0.0344(5) Uani 1 1 d .
N1 N 0.25440(9) 0.7388(2) 0.11786(5) 0.0202(4) Uani 1 1 d .
C1 C 0.22442(11) 0.6885(3) 0.15156(6) 0.0196(5) Uani 1 1 d .
O2 O 0.31679(8) 0.3571(2) 0.17987(5) 0.0304(4) Uani 1 1 d .
N2 N 0.24707(9) 0.5753(2) 0.17526(5) 0.0223(5) Uani 1 1 d .
C2 C 0.32079(12) 0.6920(3) 0.11264(7) 0.0253(6) Uani 1 1 d .
O3 O 0.24581(8) 0.9242(2) 0.20223(5) 0.0292(4) Uani 1 1 d .
C3 C 0.35601(11) 0.5902(3) 0.14520(7) 0.0273(6) Uani 1 1 d .
O4 O 0.13975(9) 0.9679(2) 0.21563(5) 0.0402(5) Uani 1 1 d .
C4 C 0.30600(11) 0.4948(3) 0.16735(7) 0.0233(5) Uani 1 1 d .
O5 O 0.01755(9) 0.9406(2) 0.16230(5) 0.0386(5) Uani 1 1 d .
C5 C 0.39189(14) 0.7111(4) 0.17456(8) 0.0438(8) Uani 1 1 d .
H5A H 0.3598 0.7830 0.1851 0.066 Uiso 1 1 calc R
H5B H 0.4235 0.7746 0.1611 0.066 Uiso 1 1 calc R
H5C H 0.4147 0.6508 0.1957 0.066 Uiso 1 1 calc R
O6 O 0.02543(8) 0.7272(2) 0.20462(5) 0.0328(4) Uani 1 1 d .
C6 C 0.40556(13) 0.4752(4) 0.12765(9) 0.0429(8) Uani 1 1 d .
H6A H 0.3822 0.4007 0.1097 0.064 Uiso 1 1 calc R
H6B H 0.4290 0.4143 0.1485 0.064 Uiso 1 1 calc R
H6C H 0.4368 0.5379 0.1137 0.064 Uiso 1 1 calc R
C7 C 0.22028(11) 0.8254(3) 0.08483(6) 0.0189(5) Uani 1 1 d .
C8 C 0.19818(11) 0.7314(3) 0.05209(7) 0.0194(5) Uani 1 1 d .
C9 C 0.17200(11) 0.8117(3) 0.01860(6) 0.0202(5) Uani 1 1 d .
H9A H 0.1572 0.7503 -0.0034 0.024 Uiso 1 1 calc R
C10 C 0.16728(11) 0.9821(3) 0.01688(6) 0.0203(5) Uani 1 1 d .
C11 C 0.18962(11) 1.0706(3) 0.05004(7) 0.0219(5) Uani 1 1 d .
H11A H 0.1858 1.1842 0.0494 0.026 Uiso 1 1 calc R
C12 C 0.21752(11) 0.9965(3) 0.08434(6) 0.0204(5) Uani 1 1 d .
C13 C 0.24529(13) 1.1014(3) 0.11766(7) 0.0317(6) Uani 1 1 d .
H13A H 0.2812 1.0447 0.1318 0.048 Uiso 1 1 calc R
H13B H 0.2110 1.1246 0.1352 0.048 Uiso 1 1 calc R
H13C H 0.2615 1.2023 0.1073 0.048 Uiso 1 1 calc R
C14 C 0.14002(12) 1.0672(3) -0.02012(7) 0.0261(6) Uani 1 1 d .
H14A H 0.1539 1.1799 -0.0195 0.039 Uiso 1 1 calc R
H14B H 0.0923 1.0619 -0.0217 0.039 Uiso 1 1 calc R
H14C H 0.1565 1.0143 -0.0428 0.039 Uiso 1 1 calc R
C15 C 0.20505(12) 0.5468(3) 0.05204(7) 0.0248(6) Uani 1 1 d .
H15A H 0.1822 0.5029 0.0286 0.037 Uiso 1 1 calc R
H15B H 0.1860 0.5024 0.0749 0.037 Uiso 1 1 calc R
H15C H 0.2513 0.5179 0.0525 0.037 Uiso 1 1 calc R
C16 C 0.26761(14) 1.0495(4) 0.23069(7) 0.0378(7) Uani 1 1 d .
H16A H 0.3154 1.0528 0.2332 0.057 Uiso 1 1 calc R
H16B H 0.2511 1.0242 0.2559 0.057 Uiso 1 1 calc R
H16C H 0.2508 1.1542 0.2218 0.057 Uiso 1 1 calc R
C17 C 0.18027(13) 0.9000(3) 0.19714(7) 0.0250(6) Uani 1 1 d .
C18 C 0.16456(11) 0.7757(3) 0.16517(6) 0.0196(5) Uani 1 1 d .
C19 C 0.10154(11) 0.7332(3) 0.15557(6) 0.0201(5) Uani 1 1 d .
C20 C 0.04455(12) 0.8174(3) 0.17447(7) 0.0251(6) Uani 1 1 d .
C21 C -0.03015(14) 0.7936(4) 0.22455(8) 0.0450(8) Uani 1 1 d .
H21A H -0.0393 0.7241 0.2463 0.068 Uiso 1 1 calc R
H21B H -0.0687 0.7991 0.2063 0.068 Uiso 1 1 calc R
H21C H -0.0191 0.9016 0.2341 0.068 Uiso 1 1 calc R
C22 C 0.08066(10) 0.6012(3) 0.12656(6) 0.0177(5) Uani 1 1 d .
C23 C 0.08475(11) 0.4347(3) 0.13791(6) 0.0195(5) Uani 1 1 d .
C24 C 0.06341(11) 0.3160(3) 0.11031(7) 0.0216(5) Uani 1 1 d .
H24A H 0.0665 0.2060 0.1174 0.026 Uiso 1 1 calc R
C25 C 0.03767(11) 0.3567(3) 0.07255(7) 0.0218(5) Uani 1 1 d .
C26 C 0.03284(11) 0.5217(3) 0.06264(7) 0.0217(5) Uani 1 1 d .
H26A H 0.0157 0.5505 0.0374 0.026 Uiso 1 1 calc R
C27 C 0.05269(11) 0.6448(3) 0.08902(7) 0.0187(5) Uani 1 1 d .
C28 C 0.04123(12) 0.8215(3) 0.07727(7) 0.0236(5) Uani 1 1 d .
H28A H 0.0370 0.8298 0.0490 0.035 Uiso 1 1 calc R
H28B H 0.0782 0.8867 0.0874 0.035 Uiso 1 1 calc R
H28C H 0.0011 0.8604 0.0879 0.035 Uiso 1 1 calc R
C29 C 0.01044(13) 0.2270(3) 0.04444(7) 0.0304(6) Uani 1 1 d .
H29A H 0.0038 0.2726 0.0184 0.046 Uiso 1 1 calc R
H29B H -0.0313 0.1879 0.0529 0.046 Uiso 1 1 calc R
H29C H 0.0414 0.1375 0.0441 0.046 Uiso 1 1 calc R
C30 C 0.10760(12) 0.3812(3) 0.17919(7) 0.0260(6) Uani 1 1 d .
H30A H 0.0926 0.2714 0.1835 0.039 Uiso 1 1 calc R
H30B H 0.0894 0.4536 0.1980 0.039 Uiso 1 1 calc R
H30C H 0.1553 0.3847 0.1823 0.039 Uiso 1 1 calc R

loop_
_atom_site_aniso_label
_atom_site_aniso_U_11
_atom_site_aniso_U_22
_atom_site_aniso_U_33
_atom_site_aniso_U_23
_atom_site_aniso_U_13
_atom_site_aniso_U_12
O1 0.0244(10) 0.0465(12) 0.0332(10) 0.0170(9) 0.0085(8) 0.0037(8)
N1 0.0181(10) 0.0226(11) 0.0198(10) 0.0044(8) 0.0010(8) 0.0002(8)
C1 0.0205(12) 0.0212(13) 0.0169(11) 0.0004(10) -0.0015(9) -0.0054(10)
O2 0.0282(10) 0.0273(11) 0.0357(10) 0.0084(8) 0.0016(8) 0.0026(8)
N2 0.0189(11) 0.0258(12) 0.0222(10) 0.0032(9) 0.0011(8) -0.0026(9)
C2 0.0194(13) 0.0288(14) 0.0277(13) 0.0054(11) 0.0024(11) -0.0019(11)
O3 0.0310(10) 0.0332(10) 0.0230(9) -0.0047(8) -0.0010(7) -0.0127(8)
C3 0.0179(13) 0.0343(15) 0.0296(13) 0.0105(11) 0.0012(10) 0.0008(11)
O4 0.0372(11) 0.0404(12) 0.0435(11) -0.0208(9) 0.0072(9) -0.0022(9)
C4 0.0206(13) 0.0269(14) 0.0217(12) 0.0038(11) -0.0034(10) -0.0014(11)
O5 0.0389(11) 0.0363(12) 0.0410(11) -0.0018(9) 0.0052(9) 0.0163(9)
C5 0.0324(16) 0.0493(19) 0.0478(17) 0.0129(14) -0.0117(13) -0.0153(14)
O6 0.0332(10) 0.0333(11) 0.0339(10) -0.0042(8) 0.0168(8) -0.0005(8)
C6 0.0271(15) 0.0486(19) 0.0540(18) 0.0232(15) 0.0111(13) 0.0143(14)
C7 0.0164(12) 0.0212(13) 0.0192(12) 0.0043(10) 0.0024(9) 0.0000(10)
C8 0.0169(12) 0.0182(12) 0.0236(12) 0.0002(10) 0.0054(10) -0.0003(9)
C9 0.0211(12) 0.0215(13) 0.0183(12) -0.0037(10) 0.0028(9) -0.0009(10)
C10 0.0173(12) 0.0227(13) 0.0208(12) 0.0030(10) 0.0017(9) 0.0010(10)
C11 0.0255(13) 0.0146(12) 0.0260(13) 0.0019(10) 0.0037(10) -0.0004(10)
C12 0.0202(12) 0.0207(13) 0.0205(12) -0.0001(10) 0.0028(10) -0.0026(10)
C13 0.0422(16) 0.0250(14) 0.0271(14) 0.0018(11) -0.0040(12) -0.0059(12)
C14 0.0303(14) 0.0250(14) 0.0227(13) 0.0007(10) 0.0005(10) 0.0016(11)
C15 0.0275(13) 0.0186(13) 0.0286(13) -0.0019(10) 0.0030(11) 0.0032(10)
C16 0.0503(18) 0.0391(17) 0.0233(13) -0.0070(12) -0.0031(12) -0.0195(14)
C17 0.0302(14) 0.0235(14) 0.0213(12) 0.0027(10) 0.0021(11) -0.0040(11)
C18 0.0229(13) 0.0182(12) 0.0179(11) 0.0031(9) 0.0027(10) 0.0002(10)
C19 0.0210(13) 0.0193(13) 0.0204(12) 0.0014(10) 0.0039(10) 0.0027(10)
C20 0.0234(13) 0.0251(14) 0.0269(13) -0.0073(11) 0.0020(10) -0.0017(11)
C21 0.0403(18) 0.049(2) 0.0483(18) -0.0176(15) 0.0241(14) -0.0021(14)
C22 0.0138(11) 0.0190(12) 0.0208(12) -0.0015(9) 0.0039(9) 0.0007(9)
C23 0.0142(11) 0.0230(13) 0.0216(12) 0.0006(10) 0.0030(9) 0.0014(10)
C24 0.0216(12) 0.0163(12) 0.0269(13) 0.0018(10) 0.0017(10) 0.0005(10)
C25 0.0206(12) 0.0192(13) 0.0259(13) -0.0030(10) 0.0029(10) 0.0008(10)
C26 0.0199(12) 0.0237(13) 0.0211(12) -0.0007(10) -0.0008(10) 0.0013(10)
C27 0.0128(12) 0.0190(12) 0.0246(12) 0.0003(10) 0.0041(9) 0.0005(9)
C28 0.0234(13) 0.0206(13) 0.0265(13) 0.0012(10) 0.0001(10) 0.0002(10)
C29 0.0345(15) 0.0245(14) 0.0316(14) -0.0025(11) -0.0026(11) 0.0012(11)
C30 0.0275(14) 0.0238(14) 0.0268(13) 0.0042(11) 0.0019(11) -0.0006(11)

loop_
_atom_type_symbol
_atom_type_description
_atom_type_scat_dispersion_real
_atom_type_scat_dispersion_imag
_atom_type_scat_source
C C 0.0033 0.0016 'International Tables Vol C Tables 4.2.6.8 and 6.1.1.4'
H H 0.0000 0.0000 'International Tables Vol C Tables 4.2.6.8 and 6.1.1.4'
N N 0.0061 0.0033 'International Tables Vol C Tables 4.2.6.8 and 6.1.1.4'
O O 0.0106 0.0060 'International Tables Vol C Tables 4.2.6.8 and 6.1.1.4'

loop_
_geom_angle_atom_site_label_1
_geom_angle_atom_site_label_2
_geom_angle_atom_site_label_3
_geom_angle
C1 N1 C2 119.39(19)
C1 N1 C7 124.54(18)
C2 N1 C7 115.81(17)
N2 C1 N1 124.7(2)
N2 C1 C18 113.94(19)
N1 C1 C18 121.1(2)
C1 N2 C4 119.07(19)
O1 C2 N1 120.2(2)
O1 C2 C3 122.7(2)
N1 C2 C3 117.11(19)
C17 O3 C16 116.2(2)
C4 C3 C2 110.42(19)
C4 C3 C6 110.7(2)
C2 C3 C6 109.8(2)
C4 C3 C5 107.8(2)
C2 C3 C5 107.1(2)
C6 C3 C5 110.8(2)
O2 C4 N2 120.0(2)
O2 C4 C3 122.7(2)
N2 C4 C3 117.2(2)
C3 C5 H5A 109.5
C3 C5 H5B 109.5
H5A C5 H5B 109.5
C3 C5 H5C 109.5
H5A C5 H5C 109.5
H5B C5 H5C 109.5
C20 O6 C21 115.0(2)
C3 C6 H6A 109.5
C3 C6 H6B 109.5
H6A C6 H6B 109.5
C3 C6 H6C 109.5
H6A C6 H6C 109.5
H6B C6 H6C 109.5
C12 C7 C8 121.9(2)
C12 C7 N1 120.7(2)
C8 C7 N1 116.9(2)
C9 C8 C7 118.4(2)
C9 C8 C15 120.0(2)
C7 C8 C15 121.6(2)
C8 C9 C10 121.8(2)
C8 C9 H9A 119.1
C10 C9 H9A 119.1
C11 C10 C9 117.9(2)
C11 C10 C14 121.1(2)
C9 C10 C14 121.0(2)
C10 C11 C12 122.8(2)
C10 C11 H11A 118.6
C12 C11 H11A 118.6
C11 C12 C7 117.2(2)
C11 C12 C13 119.4(2)
C7 C12 C13 123.4(2)
C12 C13 H13A 109.5
C12 C13 H13B 109.5
H13A C13 H13B 109.5
C12 C13 H13C 109.5
H13A C13 H13C 109.5
H13B C13 H13C 109.5
C10 C14 H14A 109.5
C10 C14 H14B 109.5
H14A C14 H14B 109.5
C10 C14 H14C 109.5
H14A C14 H14C 109.5
H14B C14 H14C 109.5
C8 C15 H15A 109.5
C8 C15 H15B 109.5
H15A C15 H15B 109.5
C8 C15 H15C 109.5
H15A C15 H15C 109.5
H15B C15 H15C 109.5
O3 C16 H16A 109.5
O3 C16 H16B 109.5
H16A C16 H16B 109.5
O3 C16 H16C 109.5
H16A C16 H16C 109.5
H16B C16 H16C 109.5
O4 C17 O3 124.5(2)
O4 C17 C18 124.9(2)
O3 C17 C18 110.6(2)
C19 C18 C1 124.9(2)
C19 C18 C17 120.1(2)
C1 C18 C17 114.10(19)
C18 C19 C22 124.5(2)
C18 C19 C20 120.9(2)
C22 C19 C20 114.60(19)
O5 C20 O6 125.1(2)
O5 C20 C19 124.8(2)
O6 C20 C19 109.9(2)
O6 C21 H21A 109.5
O6 C21 H21B 109.5
H21A C21 H21B 109.5
O6 C21 H21C 109.5
H21A C21 H21C 109.5
H21B C21 H21C 109.5
C27 C22 C23 120.2(2)
C27 C22 C19 119.4(2)
C23 C22 C19 120.18(19)
C24 C23 C22 118.4(2)
C24 C23 C30 118.9(2)
C22 C23 C30 122.7(2)
C25 C24 C23 122.1(2)
C25 C24 H24A 118.9
C23 C24 H24A 118.9
C24 C25 C26 118.1(2)
C24 C25 C29 120.9(2)
C26 C25 C29 120.8(2)
C27 C26 C25 122.3(2)
C27 C26 H26A 118.9
C25 C26 H26A 118.9
C26 C27 C22 118.9(2)
C26 C27 C28 119.3(2)
C22 C27 C28 121.8(2)
C27 C28 H28A 109.5
C27 C28 H28B 109.5
H28A C28 H28B 109.5
C27 C28 H28C 109.5
H28A C28 H28C 109.5
H28B C28 H28C 109.5
C25 C29 H29A 109.5
C25 C29 H29B 109.5
H29A C29 H29B 109.5
C25 C29 H29C 109.5
H29A C29 H29C 109.5
H29B C29 H29C 109.5
C23 C30 H30A 109.5
C23 C30 H30B 109.5
H30A C30 H30B 109.5
C23 C30 H30C 109.5
H30A C30 H30C 109.5
H30B C30 H30C 109.5

loop_
_geom_bond_atom_site_label_1
_geom_bond_atom_site_label_2
_geom_bond_distance
O1 C2 1.206(3)
N1 C1 1.390(3)
N1 C2 1.413(3)
N1 C7 1.457(3)
C1 N2 1.288(3)
C1 C18 1.499(3)
O2 C4 1.215(3)
N2 C4 1.398(3)
C2 C3 1.518(3)
O3 C17 1.334(3)
O3 C16 1.453(3)
C3 C4 1.512(3)
C3 C6 1.520(4)
C3 C5 1.546(4)
O4 C17 1.198(3)
O5 C20 1.203(3)
C5 H5A 0.9600
C5 H5B 0.9600
C5 H5C 0.9600
O6 C20 1.338(3)
O6 C21 1.451(3)
C6 H6A 0.9600
C6 H6B 0.9600
C6 H6C 0.9600
C7 C12 1.396(3)
C7 C8 1.398(3)
C8 C9 1.384(3)
C8 C15 1.512(3)
C9 C10 1.394(3)
C9 H9A 0.9300
C10 C11 1.386(3)
C10 C14 1.505(3)
C11 C12 1.395(3)
C11 H11A 0.9300
C12 C13 1.496(3)
C13 H13A 0.9600
C13 H13B 0.9600
C13 H13C 0.9600
C14 H14A 0.9600
C14 H14B 0.9600
C14 H14C 0.9600
C15 H15A 0.9600
C15 H15B 0.9600
C15 H15C 0.9600
C16 H16A 0.9600
C16 H16B 0.9600
C16 H16C 0.9600
C17 C18 1.503(3)
C18 C19 1.334(3)
C19 C22 1.499(3)
C19 C20 1.516(3)
C21 H21A 0.9600
C21 H21B 0.9600
C21 H21C 0.9600
C22 C27 1.403(3)
C22 C23 1.412(3)
C23 C24 1.395(3)
C23 C30 1.509(3)
C24 C25 1.389(3)
C24 H24A 0.9300
C25 C26 1.389(3)
C25 C29 1.503(3)
C26 C27 1.386(3)
C26 H26A 0.9300
C27 C28 1.509(3)
C28 H28A 0.9600
C28 H28B 0.9600
C28 H28C 0.9600
C29 H29A 0.9600
C29 H29B 0.9600
C29 H29C 0.9600
C30 H30A 0.9600
C30 H30B 0.9600
C30 H30C 0.9600

loop_
_cod_related_entry_id
_cod_related_entry_database
_cod_related_entry_code
1 ChemSpider 30660612
